data_4109485
loop_
_publ_author_name
'James E. A. Webb'
'Maxwell J. Crossley'
'Peter Turner'
'Pall Thordarson'

_publ_contact_author_address
;    
  School of Chemistry (F11) University of Sydney
  Sydney, NSW 2006, Australia.
;
_publ_contact_author_email p.thordarson@chem.usyd.edu.au
_publ_contact_author_name 'Pall Thordarson'
_publ_section_title
;
 Pyromellitamide Aggregates and Their Response to Anion Stimuli
;
_journal_name_full 'Journal of the American Chemical Society'
_journal_page_first 7155
_journal_page_last 7162
_journal_paper_doi 10.1021/ja0713781
_journal_volume 129
_journal_year 2007
_chemical_formula_sum 'C42 H62 N4 O14'
_chemical_formula_weight 846.96
_chemical_name_systematic
; 
 ? 
;
_space_group_IT_number 2
_symmetry_cell_setting triclinic
_symmetry_Int_Tables_number 2
_symmetry_space_group_name_Hall '-P 1'
_symmetry_space_group_name_H-M 'P -1'
_atom_sites_solution_hydrogens geom
_atom_sites_solution_primary direct
_atom_sites_solution_secondary difmap
_audit_creation_method SHELXL-97
_cell_angle_alpha 83.675(4)
_cell_angle_beta 88.903(4)
_cell_angle_gamma 88.855(4)
_cell_formula_units_Z 1
_cell_length_a 6.9056(3)
_cell_length_b 8.8163(5)
_cell_length_c 19.4387(11)
_cell_measurement_reflns_used 2213
_cell_measurement_temperature 150(2)
_cell_measurement_theta_max 21
_cell_measurement_theta_min 3
_cell_volume 1175.85(11)
_computing_cell_refinement 'SAINT (Bruker-Nonius,2003)'
_computing_data_collection 'APEX (Bruker-Nonius,2003)'
_computing_data_reduction 'SAINT and XPREP (Bruker-Nonius 2003)'
_computing_molecular_graphics
;
  xtal 3.6 (Hall,du Boulay, D.J. & Olthof-Hazekamp, R. 1999)
  ORTEPII  (Johnson,C.K., 1976). 
  WinGX (Farrugia, 1999)
;
_computing_structure_refinement 'SHELXL-97 (Sheldrick, 1997)'
_computing_structure_solution 'SIR97 (Altomare, et. al. 1997)'
_diffrn_ambient_temperature 150(2)
_diffrn_crystal_treatment
;
attached with Exxon Paratone N, to a short length 
of fibre supported on a thin piece of copper wire 
inserted in a copper mounting pin.  The crystal was 
quenched in a cold nitrogen gas stream from an 
Oxford Cryosystems Cryostream. 
;
_diffrn_measured_fraction_theta_full 0.997
_diffrn_measured_fraction_theta_max 0.989
_diffrn_measurement_device_type APEXII-FR591
_diffrn_measurement_method \w+\f
_diffrn_radiation_monochromator graphite
_diffrn_radiation_source 'rotating anode'
_diffrn_radiation_type MoK\a
_diffrn_radiation_wavelength 0.71073
_diffrn_reflns_av_R_equivalents 0.1480
_diffrn_reflns_av_sigmaI/netI 0.2177
_diffrn_reflns_limit_h_max 8
_diffrn_reflns_limit_h_min -9
_diffrn_reflns_limit_k_max 11
_diffrn_reflns_limit_k_min -11
_diffrn_reflns_limit_l_max 25
_diffrn_reflns_limit_l_min -25
_diffrn_reflns_number 24195
_diffrn_reflns_theta_full 25.00
_diffrn_reflns_theta_max 28.28
_diffrn_reflns_theta_min 2.95
_diffrn_standards_decay_% 0
_diffrn_standards_interval_count 0
_diffrn_standards_number 0
_exptl_absorpt_coefficient_mu 0.090
_exptl_absorpt_correction_type none
_exptl_crystal_colour colourless
_exptl_crystal_density_diffrn 1.196
_exptl_crystal_description plate
_exptl_crystal_F_000 454
_exptl_crystal_size_max 0.296
_exptl_crystal_size_mid 0.131
_exptl_crystal_size_min 0.025
_refine_diff_density_max 0.486
_refine_diff_density_min -0.363
_refine_diff_density_rms 0.058
_refine_ls_extinction_method none
_refine_ls_goodness_of_fit_ref 1.045
_refine_ls_hydrogen_treatment constr
_refine_ls_matrix_type full
_refine_ls_number_parameters 278
_refine_ls_number_reflns 5763
_refine_ls_number_restraints 8
_refine_ls_restrained_S_all 1.064
_refine_ls_R_factor_all 0.1695
_refine_ls_R_factor_gt 0.0655
_refine_ls_shift/su_max 0.004
_refine_ls_shift/su_mean 0.000
_refine_ls_structure_factor_coef Fsqd
_refine_ls_weighting_details 'calc w=1/[\s^2^(Fo^2^)+(0.02P)^2^] where P=(Fo^2^+2Fc^2^)/3'
_refine_ls_weighting_scheme calc
_refine_ls_wR_factor_gt 0.1203
_refine_ls_wR_factor_ref 0.1298
_reflns_number_gt 2088
_reflns_number_total 5763
_reflns_threshold_expression >2sigma(I)
_cod_data_source_file ja0713781si20070227_044503.cif
_cod_data_source_block mjc05pt2
_cod_original_sg_symbol_H-M 'P -1 '
_cod_database_code 4109485

loop_
_symmetry_equiv_pos_as_xyz
'x, y, z'
'-x, -y, -z'

loop_
_atom_site_label
_atom_site_type_symbol
_atom_site_fract_x
_atom_site_fract_y
_atom_site_fract_z
_atom_site_U_iso_or_equiv
_atom_site_adp_type
_atom_site_occupancy
_atom_site_symmetry_multiplicity
_atom_site_calc_flag
_atom_site_refinement_flags
_atom_site_disorder_assembly
_atom_site_disorder_group
O1 O 1.35962(16) 0.23927(12) 0.06465(6) 0.0306(4) Uani 1 1 d . . .
O2 O 0.97871(18) 0.42541(14) 0.21477(7) 0.0401(4) Uani 1 1 d . . .
O3 O 0.9988(2) 0.16996(14) 0.21966(7) 0.0519(5) Uani 1 1 d . . .
O4 O 0.70477(17) -0.28732(12) 0.09533(6) 0.0325(4) Uani 1 1 d . . .
O5 O 0.54814(19) -0.09200(14) 0.23052(7) 0.0439(4) Uani 1 1 d . A .
O6 O 0.48417(19) -0.33726(15) 0.26745(7) 0.0463(4) Uani 1 1 d . A .
N1 N 1.0750(2) 0.36834(14) 0.07154(7) 0.0259(4) Uani 1 1 d . . .
H1N H 0.9516 0.3729 0.0609 0.031 Uiso 1 1 calc R . .
N2 N 0.51636(19) -0.07163(15) 0.08615(7) 0.0259(4) Uani 1 1 d . . .
H2N H 0.5031 0.0229 0.0667 0.031 Uiso 1 1 calc R . .
C1 C 1.0809(2) 0.12855(18) 0.02408(9) 0.0225(5) Uani 1 1 d . . .
C2 C 0.9186(2) 0.05982(18) 0.05653(9) 0.0239(5) Uani 1 1 d . . .
H2 H 0.8626 0.1010 0.0956 0.029 Uiso 1 1 calc R . .
C3 C 0.8363(2) -0.06717(18) 0.03334(9) 0.0205(5) Uani 1 1 d . . .
C4 C 1.1818(3) 0.25257(19) 0.05417(9) 0.0237(5) Uani 1 1 d . . .
C5 C 1.1528(3) 0.48882(19) 0.10761(9) 0.0293(5) Uani 1 1 d . . .
H5A H 1.0670 0.5803 0.1004 0.035 Uiso 1 1 calc R . .
H5B H 1.2820 0.5167 0.0877 0.035 Uiso 1 1 calc R . .
C6 C 1.1710(3) 0.4416(2) 0.18400(10) 0.0373(6) Uani 1 1 d . . .
H6A H 1.2436 0.3435 0.1918 0.045 Uiso 1 1 calc R . .
H6B H 1.2426 0.5196 0.2057 0.045 Uiso 1 1 calc R . .
C7 C 0.9060(3) 0.2857(2) 0.22770(11) 0.0422(6) Uani 1 1 d . . .
C8 C 0.6947(3) 0.2897(2) 0.25086(11) 0.0493(7) Uani 1 1 d . . .
C9 C 0.6726(3) 0.2065(3) 0.32321(11) 0.0553(7) Uani 1 1 d . . .
H9A H 0.7489 0.2585 0.3559 0.066 Uiso 1 1 calc R . .
H9B H 0.7241 0.1008 0.3235 0.066 Uiso 1 1 calc R . .
C10 C 0.4574(3) 0.2025(3) 0.34709(12) 0.0686(9) Uani 1 1 d . . .
H10A H 0.4112 0.3083 0.3508 0.082 Uiso 1 1 calc R . .
H10B H 0.3802 0.1616 0.3111 0.082 Uiso 1 1 calc R . .
C11 C 0.4210(4) 0.1104(3) 0.41359(14) 0.1038(12) Uani 1 1 d . . .
H11A H 0.4991 0.1497 0.4497 0.125 Uiso 1 1 calc R . .
H11B H 0.4634 0.0036 0.4098 0.125 Uiso 1 1 calc R . .
C12 C 0.2082(4) 0.1128(3) 0.43547(15) 0.1163(13) Uani 1 1 d . . .
H12A H 0.1294 0.0800 0.3986 0.175 Uiso 1 1 calc R . .
H12B H 0.1690 0.2167 0.4440 0.175 Uiso 1 1 calc R . .
H12C H 0.1892 0.0434 0.4779 0.175 Uiso 1 1 calc R . .
C13 C 0.6782(3) -0.15193(19) 0.07376(9) 0.0248(5) Uani 1 1 d . . .
C14 C 0.3619(2) -0.13878(19) 0.13142(9) 0.0290(6) Uani 1 1 d . . .
H14A H 0.3816 -0.2509 0.1389 0.035 Uiso 1 1 calc R . .
H14B H 0.2355 -0.1175 0.1088 0.035 Uiso 1 1 calc R . .
C15 C 0.3591(3) -0.0749(2) 0.20016(10) 0.0403(6) Uani 1 1 d . . .
H15A H 0.3209 0.0345 0.1936 0.048 Uiso 1 1 calc R . .
H15B H 0.2627 -0.1294 0.2316 0.048 Uiso 1 1 calc R . .
C16 C 0.5950(3) -0.2314(2) 0.26068(11) 0.0453(7) Uani 1 1 d . . .
C17A C 0.8104(7) -0.2383(2) 0.27981(8) 0.0762(16) Uiso 0.600(2) 1 d PD A 1
C18A C 0.8365(7) -0.2969(6) 0.3495(2) 0.0845(16) Uiso 0.600(2) 1 d PD A 1
H18A H 0.7766 -0.3985 0.3583 0.101 Uiso 0.600(2) 1 calc PR A 1
H18B H 0.7720 -0.2283 0.3802 0.101 Uiso 0.600(2) 1 calc PR A 1
C19A C 1.0599(6) -0.3115(5) 0.3660(2) 0.0629(13) Uiso 0.600(2) 1 d P A 1
H19A H 1.1275 -0.3619 0.3290 0.075 Uiso 0.600(2) 1 calc PR A 1
H19B H 1.1131 -0.2079 0.3655 0.075 Uiso 0.600(2) 1 calc PR A 1
C20A C 1.0992(7) -0.3958(6) 0.4309(3) 0.1059(18) Uiso 0.600(2) 1 d P A 1
H20A H 1.0465 -0.4994 0.4310 0.127 Uiso 0.600(2) 1 calc PR A 1
H20B H 1.0294 -0.3460 0.4676 0.127 Uiso 0.600(2) 1 calc PR A 1
C21A C 1.3137(6) -0.4106(5) 0.4490(2) 0.0761(14) Uiso 0.600(2) 1 d P A 1
H21A H 1.3786 -0.3150 0.4329 0.114 Uiso 0.600(2) 1 calc PR A 1
H21B H 1.3735 -0.4943 0.4264 0.114 Uiso 0.600(2) 1 calc PR A 1
H21C H 1.3264 -0.4319 0.4993 0.114 Uiso 0.600(2) 1 calc PR A 1
C17B C 0.8098(9) -0.2418(3) 0.28208(11) 0.045(2) Uiso 0.400(2) 1 d PD A 2
C18B C 0.8281(8) -0.3592(7) 0.3486(3) 0.062(2) Uiso 0.400(2) 1 d PD A 2
H18C H 0.7581 -0.3138 0.3865 0.074 Uiso 0.400(2) 1 calc PR A 2
H18D H 0.7557 -0.4507 0.3398 0.074 Uiso 0.400(2) 1 calc PR A 2
C19B C 1.0301(8) -0.4169(6) 0.3775(3) 0.076(2) Uiso 0.400(2) 1 d PD A 2
H19C H 1.0149 -0.5087 0.4112 0.091 Uiso 0.400(2) 1 calc PR A 2
H19D H 1.1172 -0.4431 0.3393 0.091 Uiso 0.400(2) 1 calc PR A 2
C20B C 1.1119(8) -0.2886(8) 0.4120(4) 0.101(3) Uiso 0.400(2) 1 d PD A 2
H20C H 1.0192 -0.2578 0.4476 0.121 Uiso 0.400(2) 1 calc PR A 2
H20D H 1.1335 -0.1993 0.3774 0.121 Uiso 0.400(2) 1 calc PR A 2
C21B C 1.3068(9) -0.3422(9) 0.4463(4) 0.102(3) Uiso 0.400(2) 1 d PD A 2
H21D H 1.3882 -0.3916 0.4131 0.153 Uiso 0.400(2) 1 calc PR A 2
H21E H 1.2812 -0.4150 0.4871 0.153 Uiso 0.400(2) 1 calc PR A 2
H21F H 1.3739 -0.2539 0.4602 0.153 Uiso 0.400(2) 1 calc PR A 2
O7 O 0.68124(19) 0.41692(15) 0.05954(9) 0.0623(5) Uani 1 1 d D . .
H7OA H 0.671(3) 0.523(2) 0.0564(11) 0.092(8) Uiso 1 1 d D . .
H7OB H 0.572(3) 0.365(2) 0.0657(11) 0.087(8) Uiso 1 1 d D . .

loop_
_atom_site_aniso_label
_atom_site_aniso_U_11
_atom_site_aniso_U_22
_atom_site_aniso_U_33
_atom_site_aniso_U_23
_atom_site_aniso_U_13
_atom_site_aniso_U_12
O1 0.0173(7) 0.0161(6) 0.0599(9) -0.0105(6) -0.0008(6) -0.0024(5)
O2 0.0363(9) 0.0312(8) 0.0553(9) -0.0169(7) 0.0079(7) -0.0031(6)
O3 0.0446(10) 0.0278(8) 0.0830(11) -0.0067(8) 0.0114(8) -0.0003(7)
O4 0.0262(8) 0.0122(6) 0.0592(9) -0.0044(6) 0.0044(6) -0.0020(5)
O5 0.0441(9) 0.0297(8) 0.0603(10) -0.0152(7) -0.0015(7) -0.0027(6)
O6 0.0412(9) 0.0363(9) 0.0609(10) -0.0011(8) -0.0081(7) -0.0061(7)
N1 0.0167(9) 0.0144(8) 0.0491(10) -0.0143(7) -0.0015(7) -0.0028(6)
N2 0.0174(9) 0.0114(8) 0.0480(10) 0.0000(7) 0.0082(7) -0.0023(6)
C1 0.0161(10) 0.0099(9) 0.0418(12) -0.0040(9) -0.0002(9) -0.0034(7)
C2 0.0189(11) 0.0183(10) 0.0351(12) -0.0052(9) 0.0004(9) 0.0018(8)
C3 0.0181(10) 0.0089(9) 0.0350(12) -0.0040(9) -0.0016(8) -0.0019(7)
C4 0.0223(11) 0.0142(10) 0.0347(12) -0.0028(9) 0.0027(9) -0.0035(8)
C5 0.0246(11) 0.0146(9) 0.0511(13) -0.0145(9) -0.0002(10) -0.0024(8)
C6 0.0268(12) 0.0318(12) 0.0567(14) -0.0178(11) -0.0029(10) -0.0100(9)
C7 0.0524(15) 0.0259(12) 0.0491(14) -0.0073(11) 0.0018(11) -0.0049(10)
C8 0.0242(13) 0.0564(15) 0.0639(16) 0.0051(12) 0.0215(11) 0.0006(10)
C9 0.0443(15) 0.0518(14) 0.0716(17) -0.0168(13) 0.0109(12) -0.0022(11)
C10 0.0735(19) 0.0604(17) 0.0717(17) -0.0121(14) 0.0258(14) 0.0044(14)
C11 0.100(2) 0.112(3) 0.093(2) 0.011(2) 0.0430(18) -0.014(2)
C12 0.097(2) 0.117(3) 0.132(3) -0.012(2) 0.0665(19) -0.015(2)
C13 0.0224(11) 0.0126(9) 0.0409(13) -0.0090(9) 0.0017(9) -0.0043(8)
C14 0.0173(11) 0.0211(10) 0.0477(13) -0.0003(10) 0.0043(9) -0.0009(8)
C15 0.0293(13) 0.0326(12) 0.0582(15) -0.0053(11) 0.0091(11) 0.0071(9)
C16 0.0402(15) 0.0468(14) 0.0505(15) -0.0137(12) -0.0001(11) 0.0011(11)
O7 0.0151(8) 0.0215(8) 0.1540(15) -0.0255(9) 0.0006(9) -0.0026(6)

loop_
_atom_type_symbol
_atom_type_description
_atom_type_scat_dispersion_real
_atom_type_scat_dispersion_imag
_atom_type_scat_source
C C 0.0033 0.0016 'International Tables Vol C Tables 4.2.6.8 and 6.1.1.4'
H H 0.0000 0.0000 'International Tables Vol C Tables 4.2.6.8 and 6.1.1.4'
N N 0.0061 0.0033 'International Tables Vol C Tables 4.2.6.8 and 6.1.1.4'
O O 0.0106 0.0060 'International Tables Vol C Tables 4.2.6.8 and 6.1.1.4'

loop_
_geom_angle_atom_site_label_1
_geom_angle_atom_site_label_2
_geom_angle_atom_site_label_3
_geom_angle
_geom_angle_site_symmetry_1
_geom_angle_site_symmetry_3
C7 O2 C6 118.70(14) . .
C16 O5 C15 116.13(15) . .
C4 N1 C5 122.65(15) . .
C4 N1 H1N 118.7 . .
C5 N1 H1N 118.7 . .
C13 N2 C14 121.03(14) . .
C13 N2 H2N 119.5 . .
C14 N2 H2N 119.5 . .
C2 C1 C3 118.97(15) . 2_755
C2 C1 C4 121.29(16) . .
C3 C1 C4 119.29(15) 2_755 .
C3 C2 C1 121.80(16) . .
C3 C2 H2 119.1 . .
C1 C2 H2 119.1 . .
C2 C3 C1 119.23(15) . 2_755
C2 C3 C13 121.24(15) . .
C1 C3 C13 119.02(15) 2_755 .
O1 C4 N1 123.37(16) . .
O1 C4 C1 119.17(15) . .
N1 C4 C1 117.38(16) . .
N1 C5 C6 112.13(14) . .
N1 C5 H5A 109.2 . .
C6 C5 H5A 109.2 . .
N1 C5 H5B 109.2 . .
C6 C5 H5B 109.2 . .
H5A C5 H5B 107.9 . .
O2 C6 C5 108.87(15) . .
O2 C6 H6A 109.9 . .
C5 C6 H6A 109.9 . .
O2 C6 H6B 109.9 . .
C5 C6 H6B 109.9 . .
H6A C6 H6B 108.3 . .
O3 C7 O2 123.11(19) . .
O3 C7 C8 124.71(19) . .
O2 C7 C8 112.15(17) . .
C9 C8 C7 109.73(17) . .
C8 C9 C10 111.00(18) . .
C8 C9 H9A 109.4 . .
C10 C9 H9A 109.4 . .
C8 C9 H9B 109.4 . .
C10 C9 H9B 109.4 . .
H9A C9 H9B 108.0 . .
C11 C10 C9 114.4(2) . .
C11 C10 H10A 108.7 . .
C9 C10 H10A 108.7 . .
C11 C10 H10B 108.7 . .
C9 C10 H10B 108.7 . .
H10A C10 H10B 107.6 . .
C10 C11 C12 112.4(2) . .
C10 C11 H11A 109.1 . .
C12 C11 H11A 109.1 . .
C10 C11 H11B 109.1 . .
C12 C11 H11B 109.1 . .
H11A C11 H11B 107.9 . .
C11 C12 H12A 109.5 . .
C11 C12 H12B 109.5 . .
H12A C12 H12B 109.5 . .
C11 C12 H12C 109.5 . .
H12A C12 H12C 109.5 . .
H12B C12 H12C 109.5 . .
O4 C13 N2 124.08(16) . .
O4 C13 C3 119.22(16) . .
N2 C13 C3 116.65(14) . .
N2 C14 C15 111.06(15) . .
N2 C14 H14A 109.4 . .
C15 C14 H14A 109.4 . .
N2 C14 H14B 109.4 . .
C15 C14 H14B 109.4 . .
H14A C14 H14B 108.0 . .
O5 C15 C14 109.96(15) . .
O5 C15 H15A 109.7 . .
C14 C15 H15A 109.7 . .
O5 C15 H15B 109.7 . .
C14 C15 H15B 109.7 . .
H15A C15 H15B 108.2 . .
O6 C16 O5 123.8(2) . .
O6 C16 C17A 126.10(19) . .
O5 C16 C17A 109.95(17) . .
O6 C16 C17B 124.7(2) . .
O5 C16 C17B 111.45(18) . .
C17A C16 C17B 1.87(7) . .
C18A C17A C16 111.6(3) . .
C17A C18A C19A 110.2(4) . .
C17A C18A H18A 109.6 . .
C19A C18A H18A 109.6 . .
C17A C18A H18B 109.6 . .
C19A C18A H18B 109.6 . .
H18A C18A H18B 108.1 . .
C20A C19A C18A 113.4(3) . .
C20A C19A H19A 108.9 . .
C18A C19A H19A 108.9 . .
C20A C19A H19B 108.9 . .
C18A C19A H19B 108.9 . .
H19A C19A H19B 107.7 . .
C19A C20A C21A 114.8(4) . .
C19A C20A H20A 108.6 . .
C21A C20A H20A 108.6 . .
C19A C20A H20B 108.6 . .
C21A C20A H20B 108.6 . .
H20A C20A H20B 107.5 . .
C16 C17B C18B 108.4(4) . .
C19B C18B C17B 121.8(5) . .
C19B C18B H18C 106.9 . .
C17B C18B H18C 106.9 . .
C19B C18B H18D 106.9 . .
C17B C18B H18D 106.9 . .
H18C C18B H18D 106.7 . .
C20B C19B C18B 106.6(5) . .
C20B C19B H19C 110.4 . .
C18B C19B H19C 110.4 . .
C20B C19B H19D 110.4 . .
C18B C19B H19D 110.4 . .
H19C C19B H19D 108.6 . .
C19B C20B C21B 109.3(5) . .
C19B C20B H20C 109.8 . .
C21B C20B H20C 109.8 . .
C19B C20B H20D 109.8 . .
C21B C20B H20D 109.8 . .
H20C C20B H20D 108.3 . .
C20B C21B H21D 109.5 . .
C20B C21B H21E 109.5 . .
H21D C21B H21E 109.5 . .
C20B C21B H21F 109.5 . .
H21D C21B H21F 109.5 . .
H21E C21B H21F 109.5 . .
H7OA O7 H7OB 117.3(19) . .

loop_
_geom_bond_atom_site_label_1
_geom_bond_atom_site_label_2
_geom_bond_distance
_geom_bond_site_symmetry_2
O1 C4 1.250(2) .
O2 C7 1.336(2) .
O2 C6 1.449(2) .
O3 C7 1.217(2) .
O4 C13 1.2322(19) .
O5 C16 1.338(2) .
O5 C15 1.441(2) .
O6 C16 1.213(2) .
N1 C4 1.317(2) .
N1 C5 1.452(2) .
N1 H1N 0.8800 .
N2 C13 1.343(2) .
N2 C14 1.462(2) .
N2 H2N 0.8800 .
C1 C2 1.392(2) .
C1 C3 1.401(2) 2_755
C1 C4 1.487(2) .
C2 C3 1.388(2) .
C2 H2 0.9500 .
C3 C1 1.401(2) 2_755
C3 C13 1.496(2) .
C5 C6 1.504(2) .
C5 H5A 0.9900 .
C5 H5B 0.9900 .
C6 H6A 0.9900 .
C6 H6B 0.9900 .
C7 C8 1.520(3) .
C8 C9 1.519(3) .
C9 C10 1.548(3) .
C9 H9A 0.9900 .
C9 H9B 0.9900 .
C10 C11 1.469(3) .
C10 H10A 0.9900 .
C10 H10B 0.9900 .
C11 C12 1.522(4) .
C11 H11A 0.9900 .
C11 H11B 0.9900 .
C12 H12A 0.9800 .
C12 H12B 0.9800 .
C12 H12C 0.9800 .
C14 C15 1.506(3) .
C14 H14A 0.9900 .
C14 H14B 0.9900 .
C15 H15A 0.9900 .
C15 H15B 0.9900 .
C16 C17A 1.538(5) .
C16 C17B 1.546(7) .
C17A C18A 1.409(4) .
C18A C19A 1.582(6) .
C18A H18A 0.9900 .
C18A H18B 0.9900 .
C19A C20A 1.420(6) .
C19A H19A 0.9900 .
C19A H19B 0.9900 .
C20A C21A 1.529(6) .
C20A H20A 0.9900 .
C20A H20B 0.9900 .
C21A H21A 0.9800 .
C21A H21B 0.9800 .
C21A H21C 0.9800 .
C17B C18B 1.570(5) .
C18B C19B 1.568(6) .
C18B H18C 0.9900 .
C18B H18D 0.9900 .
C19B C20B 1.502(7) .
C19B H19C 0.9900 .
C19B H19D 0.9900 .
C20B C21B 1.555(7) .
C20B H20C 0.9900 .
C20B H20D 0.9900 .
C21B H21D 0.9800 .
C21B H21E 0.9800 .
C21B H21F 0.9800 .
O7 H7OA 0.928(19) .
O7 H7OB 0.886(19) .

loop_
_geom_hbond_atom_site_label_D
_geom_hbond_atom_site_label_H
_geom_hbond_atom_site_label_A
_geom_hbond_distance_DH
_geom_hbond_distance_HA
_geom_hbond_distance_DA
_geom_hbond_angle_DHA
_geom_hbond_site_symmetry_A
N1 H1N O7 0.88 1.90 2.7547(19) 163.5 .
N2 H2N O1 0.88 2.13 2.9164(17) 148.6 1_455
O7 H7OA O4 0.928(19) 1.93(2) 2.7804(17) 150.8(19) 1_565
O7 H7OB O1 0.886(19) 1.86(2) 2.7372(17) 170(2) 1_455

loop_
_geom_torsion_atom_site_label_1
_geom_torsion_atom_site_label_2
_geom_torsion_atom_site_label_3
_geom_torsion_atom_site_label_4
_geom_torsion
_geom_torsion_site_symmetry_1
_geom_torsion_site_symmetry_4
C3 C1 C2 C3 -0.3(3) 2_755 .
C4 C1 C2 C3 -172.58(16) . .
C1 C2 C3 C1 0.3(3) . 2_755
C1 C2 C3 C13 172.08(16) . .
C5 N1 C4 O1 -2.9(3) . .
C5 N1 C4 C1 173.74(15) . .
C2 C1 C4 O1 125.84(18) . .
C3 C1 C4 O1 -46.4(2) 2_755 .
C2 C1 C4 N1 -50.9(2) . .
C3 C1 C4 N1 136.83(17) 2_755 .
C4 N1 C5 C6 -79.6(2) . .
C7 O2 C6 C5 99.86(18) . .
N1 C5 C6 O2 -68.23(18) . .
C6 O2 C7 O3 5.6(3) . .
C6 O2 C7 C8 -172.41(16) . .
O3 C7 C8 C9 62.9(3) . .
O2 C7 C8 C9 -119.14(19) . .
C7 C8 C9 C10 -177.53(17) . .
C8 C9 C10 C11 174.0(2) . .
C9 C10 C11 C12 178.8(2) . .
C14 N2 C13 O4 4.4(3) . .
C14 N2 C13 C3 -173.26(15) . .
C2 C3 C13 O4 -119.12(19) . .
C1 C3 C13 O4 52.7(2) 2_755 .
C2 C3 C13 N2 58.6(2) . .
C1 C3 C13 N2 -129.57(17) 2_755 .
C13 N2 C14 C15 105.98(18) . .
C16 O5 C15 C14 -78.1(2) . .
N2 C14 C15 O5 -53.56(19) . .
C15 O5 C16 O6 -5.1(3) . .
C15 O5 C16 C17A 170.79(15) . .
C15 O5 C16 C17B 171.98(17) . .
O6 C16 C17A C18A -55.3(3) . .
O5 C16 C17A C18A 129.0(3) . .
C17B C16 C17A C18A -14(5) . .
C16 C17A C18A C19A 176.7(3) . .
C17A C18A C19A C20A -168.9(4) . .
C18A C19A C20A C21A -179.3(4) . .
O6 C16 C17B C18B -34.2(4) . .
O5 C16 C17B C18B 148.7(3) . .
C17A C16 C17B C18B -174(5) . .
C16 C17B C18B C19B 170.2(4) . .
C17B C18B C19B C20B 75.1(7) . .
C18B C19B C20B C21B 176.2(5) . .
